data_4501700
loop_
_publ_author_name
'Girlando, Alberto'
'Ianelli, Sandra'
'Bilotti, Ivano'
'Brillante, Aldo'
'Della Valle, Raffaele G.'
'Venuti, Elisabetta'
'Campione, Marcello'
'Mora, Stefano'
'Silvestri, Leonardo'
'Spearman, Peter'
'Tavazzi, Silvia'

_publ_section_title
;
 Spectroscopic and Structural Characterization of Two Polymorphs of
 1,1,4,4-Tetraphenyl-1,3-butadiene
;
_journal_issue 6
_journal_name_full 'Crystal Growth &amp; Design'
_journal_page_first 2752
_journal_paper_doi 10.1021/cg100253k
_journal_volume 10
_journal_year 2010
_chemical_formula_moiety 'C28 H22'
_chemical_formula_sum 'C28 H22'
_chemical_formula_weight 358.46
_chemical_melting_point 474
_chemical_name_common alpha-TPB
_chemical_name_systematic 1,1,4,4-tetraphenyl-1,3-butadiene
_space_group_IT_number 4
_symmetry_cell_setting monoclinic
_symmetry_space_group_name_Hall 'P 2yb'
_symmetry_space_group_name_H-M 'P 1 21 1'
_atom_sites_solution_hydrogens geom
_atom_sites_solution_primary direct
_atom_sites_solution_secondary difmap
_cell_angle_alpha 90.00
_cell_angle_beta 96.349(4)
_cell_angle_gamma 90.00
_cell_formula_units_Z 2
_cell_length_a 6.259(2)
_cell_length_b 22.164(4)
_cell_length_c 7.362(3)
_cell_measurement_reflns_used 43
_cell_measurement_temperature 293(2)
_cell_measurement_theta_max 34
_cell_measurement_theta_min 19
_cell_volume 1015.0(6)
_computing_cell_refinement AED
_computing_data_collection 'AED (Belletti et al., 1993)'
_computing_data_reduction AED
_computing_structure_refinement 'SHELX97-L (Sheldrick, 2008)'
_computing_structure_solution 'SHELX97-S (Sheldrick, 2008)'
_diffrn_ambient_temperature 293(2)
_diffrn_measured_fraction_theta_full 0.991
_diffrn_measured_fraction_theta_max 0.991
_diffrn_measurement_device 'Siemens AED'
_diffrn_measurement_method '\q/2\q scans'
_diffrn_radiation_monochromator graphite
_diffrn_radiation_source 'fine-focus sealed tube'
_diffrn_radiation_type CuK\a
_diffrn_radiation_wavelength 1.54178
_diffrn_reflns_av_R_equivalents 0.0246
_diffrn_reflns_av_sigmaI/netI 0.0144
_diffrn_reflns_limit_h_max 1
_diffrn_reflns_limit_h_min -7
_diffrn_reflns_limit_k_max 26
_diffrn_reflns_limit_k_min -26
_diffrn_reflns_limit_l_max 8
_diffrn_reflns_limit_l_min -8
_diffrn_reflns_number 2100
_diffrn_reflns_theta_full 69.82
_diffrn_reflns_theta_max 69.82
_diffrn_reflns_theta_min 6.05
_diffrn_standards_decay_% 2
_diffrn_standards_interval_count 100
_diffrn_standards_number 3
_exptl_absorpt_coefficient_mu 0.499
_exptl_absorpt_correction_type none
_exptl_crystal_colour colourless
_exptl_crystal_density_diffrn 1.173
_exptl_crystal_density_method 'not measured'
_exptl_crystal_description plate
_exptl_crystal_F_000 380
_exptl_crystal_size_max 0.19
_exptl_crystal_size_mid 0.16
_exptl_crystal_size_min 0.04
_refine_diff_density_max 0.504
_refine_diff_density_min -0.233
_refine_diff_density_rms 0.074
_refine_ls_extinction_coef 0.044(7)
_refine_ls_extinction_method SHELXL
_refine_ls_goodness_of_fit_ref 1.463
_refine_ls_hydrogen_treatment mixed
_refine_ls_matrix_type full
_refine_ls_number_parameters 262
_refine_ls_number_reflns 1952
_refine_ls_number_restraints 1
_refine_ls_restrained_S_all 1.462
_refine_ls_R_factor_all 0.0822
_refine_ls_R_factor_gt 0.0794
_refine_ls_shift/su_max 0.000
_refine_ls_shift/su_mean 0.000
_refine_ls_structure_factor_coef Fsqd
_refine_ls_weighting_details 'calc w=1/[\s^2^(Fo^2^)+(0.1200P)^2^] where P=(Fo^2^+2Fc^2^)/3'
_refine_ls_weighting_scheme calc
_refine_ls_wR_factor_gt 0.1891
_refine_ls_wR_factor_ref 0.1934
_reflns_number_gt 1791
_reflns_number_total 1952
_reflns_threshold_expression I>2\s(I)
_cod_data_source_file cg100253k_si_001.cif
_cod_data_source_block alpha-TPB
_cod_original_cell_volume 1014.9(6)
_cod_original_sg_symbol_H-M 'P 21'
_cod_database_code 4501700

loop_
_symmetry_equiv_pos_as_xyz
x,y,z
-x,y+1/2,-z

loop_
_atom_site_label
_atom_site_type_symbol
_atom_site_fract_x
_atom_site_fract_y
_atom_site_fract_z
_atom_site_U_iso_or_equiv
_atom_site_adp_type
_atom_site_occupancy
_atom_site_symmetry_multiplicity
_atom_site_calc_flag
_atom_site_refinement_flags
C1 C 0.5995(5) 0.01499(15) 0.8453(4) 0.0415(7) Uani 1 1 d .
C2 C 0.7942(5) 0.02427(16) 0.9777(4) 0.0439(7) Uani 1 1 d .
C3 C 0.5057(5) -0.03943(16) 0.8220(4) 0.0438(7) Uani 1 1 d .
C4 C 0.3076(5) -0.16249(15) 0.7746(4) 0.0436(7) Uani 1 1 d .
C5 C 0.0330(5) -0.11630(15) 0.5354(4) 0.0435(7) Uani 1 1 d .
C6 C -0.1193(6) -0.07089(17) 0.5033(5) 0.0490(8) Uani 1 1 d .
H6 H -0.1003 -0.0346 0.5665 0.059 Uiso 1 1 calc R
C7 C 0.2276(5) -0.10815(15) 0.6684(4) 0.0416(7) Uani 1 1 d .
C8 C 0.3226(5) -0.05360(15) 0.6911(4) 0.0425(7) Uani 1 1 d .
C9 C 0.9481(5) -0.02106(18) 1.0148(5) 0.0491(8) Uani 1 1 d .
H9 H 0.9304 -0.0578 0.9541 0.059 Uiso 1 1 calc R
C10 C 0.5121(6) -0.18639(17) 0.7588(5) 0.0529(9) Uani 1 1 d .
H10 H 0.6014 -0.1682 0.6820 0.063 Uiso 1 1 calc R
C11 C -0.3001(6) -0.0790(2) 0.3777(6) 0.0601(10) Uani 1 1 d .
H11 H -0.4015 -0.0483 0.3586 0.072 Uiso 1 1 calc R
C12 C 0.5135(5) 0.06946(14) 0.7418(4) 0.0420(7) Uani 1 1 d .
C13 C 1.1272(6) -0.0120(2) 1.1411(5) 0.0607(10) Uani 1 1 d .
H13 H 1.2277 -0.0427 1.1649 0.073 Uiso 1 1 calc R
C14 C 0.3085(5) 0.09221(16) 0.7601(5) 0.0483(8) Uani 1 1 d .
H14 H 0.2208 0.0727 0.8355 0.058 Uiso 1 1 calc R
C15 C 0.6378(6) 0.09895(18) 0.6262(6) 0.0570(9) Uani 1 1 d .
H15 H 0.7745 0.0845 0.6123 0.068 Uiso 1 1 calc R
C16 C -0.0012(7) -0.17055(19) 0.4386(5) 0.0580(9) Uani 1 1 d .
H16 H 0.0968 -0.2020 0.4593 0.070 Uiso 1 1 calc R
C17 C 0.8281(7) 0.0789(2) 1.0706(6) 0.0609(10) Uani 1 1 d .
H17 H 0.7289 0.1100 1.0480 0.073 Uiso 1 1 calc R
C18 C 0.5807(7) -0.23737(18) 0.8584(6) 0.0621(11) Uani 1 1 d .
H18 H 0.7165 -0.2532 0.8479 0.075 Uiso 1 1 calc R
C19 C 0.2353(6) 0.14389(18) 0.6659(6) 0.0578(9) Uani 1 1 d .
H19 H 0.0998 0.1591 0.6808 0.069 Uiso 1 1 calc R
C20 C 0.3608(8) 0.17259(19) 0.5515(6) 0.0628(10) Uani 1 1 d .
H20 H 0.3103 0.2071 0.4888 0.075 Uiso 1 1 calc R
C21 C -0.3301(7) -0.1323(2) 0.2810(5) 0.0668(12) Uani 1 1 d .
H21 H -0.4502 -0.1376 0.1961 0.080 Uiso 1 1 calc R
C22 C 0.4492(8) -0.2650(2) 0.9731(7) 0.0723(13) Uani 1 1 d .
H22 H 0.4955 -0.2992 1.0393 0.087 Uiso 1 1 calc R
C23 C -0.1808(8) -0.1774(2) 0.3120(6) 0.0693(12) Uani 1 1 d .
H23 H -0.2002 -0.2133 0.2469 0.083 Uiso 1 1 calc R
C24 C 0.1773(7) -0.1912(2) 0.8872(6) 0.0641(10) Uani 1 1 d .
H24 H 0.0393 -0.1766 0.8953 0.077 Uiso 1 1 calc R
C25 C 1.0080(8) 0.0876(3) 1.1964(6) 0.0736(13) Uani 1 1 d .
H25 H 1.0277 0.1243 1.2572 0.088 Uiso 1 1 calc R
C26 C 0.2486(9) -0.2410(2) 0.9877(8) 0.0763(13) Uani 1 1 d .
H26 H 0.1604 -0.2587 1.0664 0.092 Uiso 1 1 calc R
C27 C 1.1566(7) 0.0424(2) 1.2314(5) 0.0666(11) Uani 1 1 d .
H27 H 1.2767 0.0484 1.3157 0.080 Uiso 1 1 calc R
C28 C 0.5614(7) 0.1503(2) 0.5296(6) 0.0686(11) Uani 1 1 d .
H28 H 0.6460 0.1694 0.4507 0.082 Uiso 1 1 calc R
H8 H 0.258(6) -0.0240(19) 0.610(5) 0.043(9) Uiso 1 1 d .
H3 H 0.562(7) -0.0721(19) 0.899(5) 0.041(9) Uiso 1 1 d .

loop_
_atom_site_aniso_label
_atom_site_aniso_U_11
_atom_site_aniso_U_22
_atom_site_aniso_U_33
_atom_site_aniso_U_23
_atom_site_aniso_U_13
_atom_site_aniso_U_12
C1 0.0316(14) 0.0473(16) 0.0448(16) 0.0008(13) 0.0011(12) 0.0008(13)
C2 0.0350(15) 0.0512(18) 0.0446(15) -0.0012(13) 0.0002(12) -0.0045(13)
C3 0.0371(15) 0.0476(17) 0.0458(16) 0.0026(13) 0.0003(12) -0.0024(13)
C4 0.0382(16) 0.0424(16) 0.0480(16) 0.0010(13) -0.0045(13) -0.0035(13)
C5 0.0384(16) 0.0486(17) 0.0427(15) 0.0017(12) 0.0005(12) -0.0057(13)
C6 0.0410(16) 0.0560(19) 0.0493(17) 0.0037(14) 0.0022(13) -0.0014(14)
C7 0.0324(14) 0.0454(16) 0.0462(15) 0.0002(13) 0.0014(12) 0.0000(12)
C8 0.0372(15) 0.0424(15) 0.0470(16) 0.0037(13) 0.0002(12) 0.0006(12)
C9 0.0372(16) 0.058(2) 0.0505(17) 0.0023(14) -0.0024(13) 0.0004(14)
C10 0.0441(18) 0.0536(19) 0.059(2) -0.0040(16) -0.0020(15) 0.0029(15)
C11 0.0396(18) 0.081(3) 0.0578(19) 0.0123(19) -0.0037(15) 0.0008(17)
C12 0.0350(14) 0.0404(15) 0.0481(16) -0.0016(13) -0.0056(12) -0.0042(13)
C13 0.0404(18) 0.083(3) 0.0573(19) 0.0153(19) -0.0033(15) 0.0042(18)
C14 0.0366(15) 0.0470(17) 0.0600(19) 0.0004(14) -0.0004(14) -0.0021(13)
C15 0.0447(18) 0.053(2) 0.073(2) 0.0092(18) 0.0079(17) -0.0032(16)
C16 0.058(2) 0.0503(19) 0.062(2) -0.0045(16) -0.0098(18) -0.0040(17)
C17 0.053(2) 0.062(2) 0.064(2) -0.0090(18) -0.0120(17) 0.0041(18)
C18 0.056(2) 0.052(2) 0.073(2) -0.0098(18) -0.0179(18) 0.0096(17)
C19 0.0484(19) 0.053(2) 0.068(2) -0.0058(17) -0.0110(16) 0.0055(17)
C20 0.074(3) 0.0480(18) 0.061(2) 0.0091(16) -0.0136(18) 0.0004(19)
C21 0.050(2) 0.092(3) 0.054(2) 0.012(2) -0.0158(16) -0.020(2)
C22 0.079(3) 0.052(2) 0.077(3) 0.0122(19) -0.031(2) -0.007(2)
C23 0.078(3) 0.063(2) 0.061(2) -0.0068(19) -0.018(2) -0.018(2)
C24 0.0502(19) 0.066(2) 0.076(2) 0.017(2) 0.0041(18) -0.0067(19)
C25 0.070(3) 0.079(3) 0.066(2) -0.013(2) -0.018(2) -0.011(2)
C26 0.071(3) 0.068(3) 0.089(3) 0.029(2) -0.001(2) -0.012(2)
C27 0.0489(19) 0.095(3) 0.0511(19) 0.003(2) -0.0134(16) -0.011(2)
C28 0.068(3) 0.067(3) 0.071(2) 0.020(2) 0.009(2) -0.005(2)

loop_
_atom_type_symbol
_atom_type_description
_atom_type_scat_dispersion_real
_atom_type_scat_dispersion_imag
_atom_type_scat_source
C C 0.0181 0.0091 'International Tables Vol C Tables 4.2.6.8 and 6.1.1.4'
H H 0.0000 0.0000 'International Tables Vol C Tables 4.2.6.8 and 6.1.1.4'

loop_
_geom_angle_atom_site_label_1
_geom_angle_atom_site_label_2
_geom_angle_atom_site_label_3
_geom_angle
C3 C1 C2 121.5(3)
C3 C1 C12 122.1(3)
C2 C1 C12 116.4(3)
C17 C2 C9 117.6(3)
C17 C2 C1 120.7(3)
C9 C2 C1 121.7(3)
C1 C3 C8 125.6(3)
C1 C3 H3 118(2)
C8 C3 H3 116(2)
C24 C4 C10 118.7(4)
C24 C4 C7 120.0(3)
C10 C4 C7 121.2(3)
C6 C5 C16 118.1(3)
C6 C5 C7 121.4(3)
C16 C5 C7 120.5(3)
C5 C6 C11 120.8(4)
C5 C6 H6 119.6
C11 C6 H6 119.6
C8 C7 C5 120.5(3)
C8 C7 C4 122.7(3)
C5 C7 C4 116.7(3)
C7 C8 C3 125.6(3)
C7 C8 H8 113(2)
C3 C8 H8 121(2)
C13 C9 C2 120.9(4)
C13 C9 H9 119.5
C2 C9 H9 119.5
C18 C10 C4 119.7(4)
C18 C10 H10 120.2
C4 C10 H10 120.2
C21 C11 C6 120.4(4)
C21 C11 H11 119.8
C6 C11 H11 119.8
C15 C12 C14 118.3(3)
C15 C12 C1 120.1(3)
C14 C12 C1 121.6(3)
C27 C13 C9 120.2(4)
C27 C13 H13 119.9
C9 C13 H13 119.9
C19 C14 C12 120.3(4)
C19 C14 H14 119.9
C12 C14 H14 119.9
C12 C15 C28 121.0(4)
C12 C15 H15 119.5
C28 C15 H15 119.5
C23 C16 C5 120.2(4)
C23 C16 H16 119.9
C5 C16 H16 119.9
C25 C17 C2 121.0(4)
C25 C17 H17 119.5
C2 C17 H17 119.5
C22 C18 C10 120.8(4)
C22 C18 H18 119.6
C10 C18 H18 119.6
C20 C19 C14 120.6(4)
C20 C19 H19 119.7
C14 C19 H19 119.7
C19 C20 C28 119.9(4)
C19 C20 H20 120.0
C28 C20 H20 120.0
C23 C21 C11 119.1(3)
C23 C21 H21 120.4
C11 C21 H21 120.4
C26 C22 C18 119.0(4)
C26 C22 H22 120.5
C18 C22 H22 120.5
C21 C23 C16 121.3(4)
C21 C23 H23 119.4
C16 C23 H23 119.4
C26 C24 C4 121.0(4)
C26 C24 H24 119.5
C4 C24 H24 119.5
C27 C25 C17 120.4(4)
C27 C25 H25 119.8
C17 C25 H25 119.8
C24 C26 C22 120.8(5)
C24 C26 H26 119.6
C22 C26 H26 119.6
C25 C27 C13 119.8(4)
C25 C27 H27 120.1
C13 C27 H27 120.1
C20 C28 C15 119.8(4)
C20 C28 H28 120.1
C15 C28 H28 120.1

loop_
_geom_bond_atom_site_label_1
_geom_bond_atom_site_label_2
_geom_bond_distance
C1 C3 1.344(5)
C1 C2 1.488(4)
C1 C12 1.496(4)
C2 C17 1.395(6)
C2 C9 1.398(5)
C3 C8 1.448(4)
C3 H3 0.96(4)
C4 C24 1.381(5)
C4 C10 1.402(5)
C4 C7 1.492(4)
C5 C6 1.389(5)
C5 C16 1.402(5)
C5 C7 1.487(4)
C6 C11 1.392(5)
C6 H6 0.9300
C7 C8 1.350(5)
C8 H8 0.95(4)
C9 C13 1.390(5)
C9 H9 0.9300
C10 C18 1.389(6)
C10 H10 0.9300
C11 C21 1.382(7)
C11 H11 0.9300
C12 C15 1.379(5)
C12 C14 1.399(5)
C13 C27 1.379(7)
C13 H13 0.9300
C14 C19 1.390(5)
C14 H14 0.9300
C15 C28 1.399(6)
C15 H15 0.9300
C16 C23 1.387(5)
C16 H16 0.9300
C17 C25 1.390(5)
C17 H17 0.9300
C18 C22 1.386(7)
C18 H18 0.9300
C19 C20 1.370(6)
C19 H19 0.9300
C20 C28 1.375(7)
C20 H20 0.9300
C21 C23 1.370(8)
C21 H21 0.9300
C22 C26 1.379(8)
C22 H22 0.9300
C23 H23 0.9300
C24 C26 1.375(6)
C24 H24 0.9300
C25 C27 1.371(8)
C25 H25 0.9300
C26 H26 0.9300
C27 H27 0.9300
C28 H28 0.9300

loop_
_cod_related_entry_id
_cod_related_entry_database
_cod_related_entry_code
1 ChemSpider 66678
